data_7023239
loop_
_publ_author_name
'Sarkar, Avijit'
'Paital, Alok Ranjan'
'Khan, Rais Ahmad'
'Arjmand, Farukh'
'Bertolasi, Valerio'
'Mathoni\`ere, Corine'
'Cl\'erac, Rodolphe'
'Ray, Debashis'

_publ_section_title
;
 Ligand dependent self-assembly of hydroxido-bridged dicopper units
 templated by sodium ion.
;
_journal_issue 34
_journal_name_full 'Dalton transactions (Cambridge, England : 2003)'
_journal_page_first 12495
_journal_page_last 12506
_journal_paper_doi 10.1039/c3dt51095f
_journal_volume 42
_journal_year 2013
_chemical_formula_moiety 'C51 H76 Cu2 N4 O4,1.5(H2 O)'
_chemical_formula_sum 'C51 H79 Cu2 N4 O5.5'
_chemical_formula_weight 963.26
_chemical_name_systematic
;
 ?
;
_space_group_IT_number 15
_symmetry_cell_setting monoclinic
_symmetry_space_group_name_Hall '-C 2yc'
_symmetry_space_group_name_H-M 'C 1 2/c 1'
_atom_sites_solution_hydrogens geom
_atom_sites_solution_primary direct
_atom_sites_solution_secondary difmap
_audit_creation_method SHELXL-97
_cell_angle_alpha 90.00
_cell_angle_beta 101.9139(15)
_cell_angle_gamma 90.00
_cell_formula_units_Z 8
_cell_length_a 23.2607(12)
_cell_length_b 19.7554(10)
_cell_length_c 28.1663(14)
_cell_measurement_temperature 295
_cell_volume 12664.3(11)
_computing_cell_refinement Brucker
_computing_data_collection Brucker
_computing_data_reduction Brucker
_computing_molecular_graphics Diamond
_computing_publication_material 'SHELXL-97 (Sheldrick, 1997), PLATON (Spek, 2009)'
_computing_structure_refinement 'SHELXL-97 (Sheldrick, 1997)'
_computing_structure_solution 'SHELXS-86 (Sheldrick, 1997)'
_diffrn_ambient_temperature 295
_diffrn_measured_fraction_theta_full 0.998
_diffrn_measured_fraction_theta_max 0.998
_diffrn_measurement_device_type 'BRUCKER APEX II CCD'
_diffrn_measurement_method '\f scans and \w scans'
_diffrn_radiation_monochromator graphite
_diffrn_radiation_source 'fine-focus sealed tube'
_diffrn_radiation_type MoK\a
_diffrn_radiation_wavelength 0.71073
_diffrn_reflns_av_R_equivalents 0.0804
_diffrn_reflns_av_sigmaI/netI 0.0634
_diffrn_reflns_limit_h_max 27
_diffrn_reflns_limit_h_min -27
_diffrn_reflns_limit_k_max 23
_diffrn_reflns_limit_k_min -22
_diffrn_reflns_limit_l_max 33
_diffrn_reflns_limit_l_min -33
_diffrn_reflns_number 73482
_diffrn_reflns_theta_full 25.00
_diffrn_reflns_theta_max 25.00
_diffrn_reflns_theta_min 1.36
_exptl_absorpt_coefficient_mu 0.711
_exptl_absorpt_correction_T_max 0.897
_exptl_absorpt_correction_T_min 0.812
_exptl_absorpt_correction_type empirical
_exptl_crystal_colour Green
_exptl_crystal_density_diffrn 1.010
_exptl_crystal_density_method 'not measured'
_exptl_crystal_description Block
_exptl_crystal_F_000 4120
_exptl_crystal_size_max 0.33
_exptl_crystal_size_mid 0.24
_exptl_crystal_size_min 0.15
_platon_squeeze_details
;
PLATON (A.L. Spek, Acta Cryst. 2009, D65, 148-155)
;
_refine_diff_density_max 0.628
_refine_diff_density_min -0.367
_refine_diff_density_rms 0.067
_refine_ls_extinction_method none
_refine_ls_goodness_of_fit_ref 0.992
_refine_ls_hydrogen_treatment mixed
_refine_ls_matrix_type full
_refine_ls_number_parameters 561
_refine_ls_number_reflns 11138
_refine_ls_number_restraints 64
_refine_ls_restrained_S_all 0.990
_refine_ls_R_factor_all 0.1052
_refine_ls_R_factor_gt 0.0664
_refine_ls_shift/su_max 0.001
_refine_ls_shift/su_mean 0.000
_refine_ls_structure_factor_coef Fsqd
_refine_ls_weighting_details 'calc w=1/[\s^2^(Fo^2^)+(0.1194P)^2^+0.0000P] where P=(Fo^2^+2Fc^2^)/3'
_refine_ls_weighting_scheme calc
_refine_ls_wR_factor_gt 0.1873
_refine_ls_wR_factor_ref 0.2023
_reflns_number_gt 6417
_reflns_number_total 11138
_reflns_threshold_expression I>2sigma(I)
_cod_data_source_file c3dt51095f.txt
_cod_data_source_block drab07
_cod_original_sg_symbol_H-M C2/c
_cod_original_formula_sum 'C51 H79 Cu2 N4 O5.50'
_cod_database_code 7023239

loop_
_symmetry_equiv_pos_as_xyz
'x, y, z'
'-x, y, -z+1/2'
'x+1/2, y+1/2, z'
'-x+1/2, y+1/2, -z+1/2'
'-x, -y, -z'
'x, -y, z-1/2'
'-x+1/2, -y+1/2, -z'
'x+1/2, -y+1/2, z-1/2'

loop_
_atom_site_label
_atom_site_type_symbol
_atom_site_fract_x
_atom_site_fract_y
_atom_site_fract_z
_atom_site_U_iso_or_equiv
_atom_site_adp_type
_atom_site_occupancy
_atom_site_symmetry_multiplicity
_atom_site_calc_flag
_atom_site_refinement_flags
_atom_site_disorder_assembly
_atom_site_disorder_group
Cu1 Cu 0.01846(2) 0.38476(3) 0.040322(19) 0.05355(19) Uani 1 1 d . . .
Cu2 Cu 0.02958(2) 0.31106(3) 0.13552(2) 0.0630(2) Uani 1 1 d . . .
O1 O 0.09628(11) 0.39614(15) 0.02963(10) 0.0559(8) Uani 1 1 d . . .
O2 O 0.09801(15) 0.31648(16) 0.18602(12) 0.0786(10) Uani 1 1 d . . .
O3 O 0.01917(11) 0.27858(14) 0.06348(10) 0.0505(7) Uani 1 1 d . . .
O4 O 0.04723(13) 0.39824(14) 0.11007(11) 0.0569(8) Uani 1 1 d D . .
H4 H 0.0880(10) 0.403(2) 0.1087(17) 0.086(16) Uiso 1 1 d D . .
N1 N -0.01419(15) 0.3844(2) -0.02824(14) 0.0649(11) Uani 1 1 d . . .
N2 N -0.07094(15) 0.39221(18) 0.04695(15) 0.0598(10) Uani 1 1 d . . .
N3 N -0.06956(16) 0.33057(19) 0.11573(15) 0.0653(10) Uani 1 1 d . . .
N4 N 0.00355(18) 0.2309(2) 0.16433(15) 0.0703(11) Uani 1 1 d . . .
C1 C 0.1232(2) 0.2703(3) 0.21630(17) 0.0671(13) Uani 1 1 d . . .
C2 C 0.1797(2) 0.2797(3) 0.24536(16) 0.0694(13) Uani 1 1 d . . .
C3 C 0.2045(2) 0.2274(3) 0.27559(17) 0.0788(15) Uani 1 1 d . . .
H3 H 0.2420 0.2339 0.2942 0.095 Uiso 1 1 calc R . .
C4 C 0.1765(3) 0.1653(3) 0.27988(19) 0.0801(16) Uani 1 1 d . A .
C5 C 0.1230(3) 0.1568(3) 0.2527(2) 0.0822(15) Uani 1 1 d . . .
H5 H 0.1037 0.1161 0.2550 0.099 Uiso 1 1 calc R . .
C6 C 0.0942(2) 0.2066(3) 0.22047(18) 0.0721(14) Uani 1 1 d . . .
C7 C 0.2121(2) 0.3463(3) 0.24380(17) 0.0750(14) Uani 1 1 d . . .
C8 C 0.2730(3) 0.3462(4) 0.2772(2) 0.139(3) Uani 1 1 d . . .
H8A H 0.2701 0.3288 0.3084 0.208 Uiso 1 1 calc R . .
H8B H 0.2880 0.3916 0.2808 0.208 Uiso 1 1 calc R . .
H8C H 0.2990 0.3183 0.2634 0.208 Uiso 1 1 calc R . .
C9 C 0.2229(3) 0.3584(3) 0.19273(19) 0.0977(18) Uani 1 1 d . . .
H9A H 0.2460 0.3220 0.1840 0.147 Uiso 1 1 calc R . .
H9B H 0.2436 0.4004 0.1921 0.147 Uiso 1 1 calc R . .
H9C H 0.1860 0.3606 0.1701 0.147 Uiso 1 1 calc R . .
C10 C 0.1762(3) 0.4045(3) 0.2590(2) 0.115(2) Uani 1 1 d . . .
H10A H 0.1379 0.4054 0.2382 0.172 Uiso 1 1 calc R . .
H10B H 0.1959 0.4466 0.2565 0.172 Uiso 1 1 calc R . .
H10C H 0.1723 0.3978 0.2920 0.172 Uiso 1 1 calc R . .
C11 C 0.2093(2) 0.1092(3) 0.31499(18) 0.0944(18) Uani 1 1 d D . .
C12 C 0.2658(3) 0.0934(5) 0.3006(3) 0.1163(19) Uiso 0.70 1 d PD A 1
H12A H 0.2831 0.0539 0.3178 0.174 Uiso 0.70 1 calc PR A 1
H12B H 0.2922 0.1311 0.3084 0.174 Uiso 0.70 1 calc PR A 1
H12C H 0.2588 0.0850 0.2663 0.174 Uiso 0.70 1 calc PR A 1
C13 C 0.2219(4) 0.1334(5) 0.3661(3) 0.1163(19) Uiso 0.70 1 d PD A 1
H13A H 0.2403 0.0978 0.3871 0.174 Uiso 0.70 1 calc PR A 1
H13B H 0.1858 0.1462 0.3752 0.174 Uiso 0.70 1 calc PR A 1
H13C H 0.2477 0.1718 0.3691 0.174 Uiso 0.70 1 calc PR A 1
C14 C 0.1737(4) 0.0461(4) 0.3119(3) 0.1163(19) Uiso 0.70 1 d PD A 1
H14A H 0.1680 0.0280 0.2797 0.174 Uiso 0.70 1 calc PR A 1
H14B H 0.1362 0.0562 0.3195 0.174 Uiso 0.70 1 calc PR A 1
H14C H 0.1939 0.0135 0.3346 0.174 Uiso 0.70 1 calc PR A 1
C12' C 0.2338(8) 0.0560(9) 0.2874(8) 0.150(6) Uiso 0.30 1 d PD A 2
H12D H 0.2540 0.0770 0.2648 0.225 Uiso 0.30 1 calc PR A 2
H12E H 0.2024 0.0284 0.2701 0.225 Uiso 0.30 1 calc PR A 2
H12F H 0.2607 0.0283 0.3095 0.225 Uiso 0.30 1 calc PR A 2
C13' C 0.2592(6) 0.1364(13) 0.3518(6) 0.150(6) Uiso 0.30 1 d PD A 2
H13D H 0.2530 0.1836 0.3568 0.225 Uiso 0.30 1 calc PR A 2
H13E H 0.2951 0.1305 0.3405 0.225 Uiso 0.30 1 calc PR A 2
H13F H 0.2618 0.1124 0.3818 0.225 Uiso 0.30 1 calc PR A 2
C14' C 0.1693(10) 0.0744(11) 0.3422(7) 0.150(6) Uiso 0.30 1 d PD A 2
H14D H 0.1893 0.0365 0.3595 0.225 Uiso 0.30 1 calc PR A 2
H14E H 0.1350 0.0588 0.3198 0.225 Uiso 0.30 1 calc PR A 2
H14F H 0.1578 0.1055 0.3647 0.225 Uiso 0.30 1 calc PR A 2
C15 C 0.0348(3) 0.1945(3) 0.1969(2) 0.0778(15) Uani 1 1 d . . .
H15 H 0.0170 0.1560 0.2063 0.093 Uiso 1 1 calc R . .
C16 C -0.0585(2) 0.2139(3) 0.1464(2) 0.0859(17) Uani 1 1 d . . .
H16A H -0.0714 0.1818 0.1682 0.103 Uiso 1 1 calc R . .
H16B H -0.0640 0.1935 0.1145 0.103 Uiso 1 1 calc R . .
C17 C -0.0935(2) 0.2777(3) 0.1441(2) 0.0810(15) Uani 1 1 d . . .
H17A H -0.1341 0.2686 0.1289 0.097 Uiso 1 1 calc R . .
H17B H -0.0925 0.2942 0.1767 0.097 Uiso 1 1 calc R . .
C18 C -0.0838(2) 0.4001(3) 0.1290(2) 0.0829(16) Uani 1 1 d . . .
H18A H -0.0560 0.4156 0.1575 0.099 Uiso 1 1 calc R . .
H18B H -0.1231 0.4021 0.1355 0.099 Uiso 1 1 calc R . .
C19 C -0.0796(2) 0.4419(2) 0.0857(2) 0.0799(16) Uani 1 1 d . . .
H19A H -0.0467 0.4730 0.0933 0.096 Uiso 1 1 calc R . .
H19B H -0.1153 0.4679 0.0750 0.096 Uiso 1 1 calc R . .
C20 C -0.1021(2) 0.4149(3) -0.0017(2) 0.0826(16) Uani 1 1 d . . .
H20A H -0.0976 0.4635 -0.0043 0.099 Uiso 1 1 calc R . .
H20B H -0.1437 0.4052 -0.0056 0.099 Uiso 1 1 calc R . .
C21 C -0.0790(2) 0.3807(3) -0.0417(2) 0.0825(17) Uani 1 1 d . . .
H21A H -0.0918 0.3338 -0.0448 0.099 Uiso 1 1 calc R . .
H21B H -0.0933 0.4035 -0.0723 0.099 Uiso 1 1 calc R . .
C22 C 0.0152(2) 0.3847(2) -0.06198(18) 0.0673(13) Uani 1 1 d . . .
H22 H -0.0067 0.3835 -0.0936 0.081 Uiso 1 1 calc R . .
C23 C 0.07714(18) 0.3865(2) -0.05684(15) 0.0511(10) Uani 1 1 d . . .
C24 C 0.11513(18) 0.3909(2) -0.01130(16) 0.0502(10) Uani 1 1 d . . .
C25 C 0.17684(18) 0.3895(2) -0.00964(16) 0.0526(10) Uani 1 1 d . . .
C26 C 0.1950(2) 0.3868(2) -0.05348(18) 0.0632(12) Uani 1 1 d . . .
H26 H 0.2352 0.3866 -0.0524 0.076 Uiso 1 1 calc R . .
C27 C 0.1577(2) 0.3845(2) -0.09902(18) 0.0657(13) Uani 1 1 d . B .
C28 C 0.0992(2) 0.3841(2) -0.09898(17) 0.0637(12) Uani 1 1 d . . .
H28 H 0.0727 0.3822 -0.1286 0.076 Uiso 1 1 calc R . .
C29 C 0.22090(18) 0.3874(3) 0.03914(17) 0.0642(13) Uani 1 1 d . . .
C30 C 0.2104(3) 0.3215(3) 0.06531(19) 0.0819(16) Uani 1 1 d . . .
H30A H 0.2399 0.3169 0.0945 0.123 Uiso 1 1 calc R . .
H30B H 0.2125 0.2836 0.0444 0.123 Uiso 1 1 calc R . .
H30C H 0.1723 0.3230 0.0734 0.123 Uiso 1 1 calc R . .
C31 C 0.2145(2) 0.4491(3) 0.06945(18) 0.0751(14) Uani 1 1 d . . .
H31A H 0.1746 0.4524 0.0735 0.113 Uiso 1 1 calc R . .
H31B H 0.2245 0.4889 0.0534 0.113 Uiso 1 1 calc R . .
H31C H 0.2403 0.4449 0.1007 0.113 Uiso 1 1 calc R . .
C32 C 0.2839(2) 0.3854(4) 0.0318(2) 0.112(2) Uani 1 1 d . . .
H32A H 0.3105 0.3832 0.0628 0.168 Uiso 1 1 calc R . .
H32B H 0.2919 0.4254 0.0149 0.168 Uiso 1 1 calc R . .
H32C H 0.2892 0.3462 0.0130 0.168 Uiso 1 1 calc R . .
C33 C 0.1835(2) 0.3853(2) -0.14549(18) 0.0803(15) Uani 1 1 d D . .
C34 C 0.2198(4) 0.3220(4) -0.1489(4) 0.121(4) Uiso 0.60 1 d PD B 3
H34A H 0.2332 0.3224 -0.1789 0.182 Uiso 0.60 1 calc PR B 3
H34B H 0.1960 0.2826 -0.1477 0.182 Uiso 0.60 1 calc PR B 3
H34C H 0.2530 0.3211 -0.1222 0.182 Uiso 0.60 1 calc PR B 3
C35 C 0.1351(4) 0.3899(5) -0.1910(3) 0.119(4) Uiso 0.60 1 d PD B 3
H35A H 0.1524 0.3905 -0.2191 0.178 Uiso 0.60 1 calc PR B 3
H35B H 0.1129 0.4307 -0.1899 0.178 Uiso 0.60 1 calc PR B 3
H35C H 0.1096 0.3515 -0.1925 0.178 Uiso 0.60 1 calc PR B 3
C36 C 0.2232(4) 0.4470(4) -0.1437(4) 0.108(3) Uiso 0.60 1 d PD B 3
H36A H 0.2526 0.4461 -0.1142 0.163 Uiso 0.60 1 calc PR B 3
H36B H 0.2001 0.4874 -0.1445 0.163 Uiso 0.60 1 calc PR B 3
H36C H 0.2418 0.4463 -0.1711 0.163 Uiso 0.60 1 calc PR B 3
C34' C 0.2500(3) 0.3769(7) -0.1350(7) 0.128(6) Uiso 0.40 1 d PD B 4
H34D H 0.2609 0.3391 -0.1136 0.192 Uiso 0.40 1 calc PR B 4
H34E H 0.2682 0.4172 -0.1199 0.192 Uiso 0.40 1 calc PR B 4
H34F H 0.2628 0.3690 -0.1648 0.192 Uiso 0.40 1 calc PR B 4
C35' C 0.1565(7) 0.3238(5) -0.1744(6) 0.144(7) Uiso 0.40 1 d PD B 4
H35D H 0.1738 0.3181 -0.2022 0.216 Uiso 0.40 1 calc PR B 4
H35E H 0.1149 0.3305 -0.1848 0.216 Uiso 0.40 1 calc PR B 4
H35F H 0.1636 0.2842 -0.1543 0.216 Uiso 0.40 1 calc PR B 4
C36' C 0.1681(6) 0.4476(5) -0.1774(5) 0.117(5) Uiso 0.40 1 d PD B 4
H36D H 0.1931 0.4845 -0.1640 0.175 Uiso 0.40 1 calc PR B 4
H36E H 0.1278 0.4597 -0.1787 0.175 Uiso 0.40 1 calc PR B 4
H36F H 0.1736 0.4379 -0.2095 0.175 Uiso 0.40 1 calc PR B 4
C37 C -0.09450(17) 0.3283(2) 0.06328(17) 0.0555(11) Uani 1 1 d . . .
H37 H -0.1372 0.3335 0.0589 0.067 Uiso 1 1 calc R . .
C38 C -0.08332(17) 0.2652(2) 0.03787(15) 0.0521(10) Uani 1 1 d . . .
C39 C -0.02528(16) 0.2428(2) 0.03940(15) 0.0503(10) Uani 1 1 d . . .
C40 C -0.01730(17) 0.1821(2) 0.01483(17) 0.0580(12) Uani 1 1 d . . .
C41 C -0.06701(19) 0.1475(2) -0.00907(19) 0.0704(14) Uani 1 1 d . . .
H41 H -0.0616 0.1075 -0.0249 0.085 Uiso 1 1 calc R . .
C42 C -0.12475(18) 0.1694(2) -0.01067(18) 0.0634(12) Uani 1 1 d . C .
C43 C -0.13135(17) 0.2278(2) 0.01289(16) 0.0576(11) Uani 1 1 d . . .
H43 H -0.1691 0.2436 0.0125 0.069 Uiso 1 1 calc R . .
C44 C -0.1780(2) 0.1296(2) -0.03724(18) 0.0827(16) Uani 1 1 d D . .
C45 C -0.1612(4) 0.0666(4) -0.0633(3) 0.128(3) Uiso 0.70 1 d PD C 5
H45A H -0.1312 0.0783 -0.0807 0.192 Uiso 0.70 1 calc PR C 5
H45B H -0.1952 0.0500 -0.0856 0.192 Uiso 0.70 1 calc PR C 5
H45C H -0.1467 0.0321 -0.0399 0.192 Uiso 0.70 1 calc PR C 5
C46 C -0.2153(3) 0.1072(4) -0.0010(3) 0.104(3) Uiso 0.70 1 d PD C 5
H46A H -0.1927 0.0775 0.0227 0.157 Uiso 0.70 1 calc PR C 5
H46B H -0.2496 0.0838 -0.0180 0.157 Uiso 0.70 1 calc PR C 5
H46C H -0.2270 0.1462 0.0149 0.157 Uiso 0.70 1 calc PR C 5
C47 C -0.2153(4) 0.1763(4) -0.0750(3) 0.106(3) Uiso 0.70 1 d PD C 5
H47A H -0.2257 0.2162 -0.0593 0.160 Uiso 0.70 1 calc PR C 5
H47B H -0.2504 0.1530 -0.0906 0.160 Uiso 0.70 1 calc PR C 5
H47C H -0.1931 0.1889 -0.0989 0.160 Uiso 0.70 1 calc PR C 5
C45' C -0.1761(9) 0.0621(6) -0.0099(6) 0.118(7) Uiso 0.30 1 d PD C 6
H45D H -0.1479 0.0326 -0.0196 0.177 Uiso 0.30 1 calc PR C 6
H45E H -0.2143 0.0413 -0.0173 0.177 Uiso 0.30 1 calc PR C 6
H45F H -0.1651 0.0703 0.0244 0.177 Uiso 0.30 1 calc PR C 6
C46' C -0.2387(6) 0.1616(12) -0.0398(7) 0.153(10) Uiso 0.30 1 d PD C 6
H46D H -0.2486 0.1891 -0.0684 0.229 Uiso 0.30 1 calc PR C 6
H46E H -0.2378 0.1892 -0.0116 0.229 Uiso 0.30 1 calc PR C 6
H46F H -0.2675 0.1266 -0.0410 0.229 Uiso 0.30 1 calc PR C 6
C47' C -0.1711(9) 0.1143(10) -0.0892(3) 0.111(7) Uiso 0.30 1 d PD C 6
H47D H -0.1546 0.1530 -0.1021 0.167 Uiso 0.30 1 calc PR C 6
H47E H -0.2089 0.1043 -0.1091 0.167 Uiso 0.30 1 calc PR C 6
H47F H -0.1455 0.0761 -0.0890 0.167 Uiso 0.30 1 calc PR C 6
C48 C 0.0445(2) 0.1576(2) 0.0130(2) 0.0768(15) Uani 1 1 d . . .
C49 C 0.0788(3) 0.1457(3) 0.0654(3) 0.121(3) Uani 1 1 d . . .
H49A H 0.1184 0.1325 0.0649 0.182 Uiso 1 1 calc R . .
H49B H 0.0601 0.1106 0.0802 0.182 Uiso 1 1 calc R . .
H49C H 0.0793 0.1868 0.0838 0.182 Uiso 1 1 calc R . .
C50 C 0.0755(2) 0.2111(3) -0.0114(2) 0.101(2) Uani 1 1 d . . .
H50A H 0.0559 0.2157 -0.0448 0.152 Uiso 1 1 calc R . .
H50B H 0.1155 0.1978 -0.0098 0.152 Uiso 1 1 calc R . .
H50C H 0.0746 0.2537 0.0049 0.152 Uiso 1 1 calc R . .
C51 C 0.0443(3) 0.0918(3) -0.0174(3) 0.127(3) Uani 1 1 d . . .
H51A H 0.0254 0.1005 -0.0505 0.191 Uiso 1 1 calc R . .
H51B H 0.0234 0.0569 -0.0043 0.191 Uiso 1 1 calc R . .
H51C H 0.0841 0.0774 -0.0161 0.191 Uiso 1 1 calc R . .
O2W O -0.0515(5) 0.4782(5) -0.1704(4) 0.310(6) Uani 1 1 d . . .
O1W O 0.0000 0.3829(10) 0.2500 0.358(10) Uani 1 2 d S . .

loop_
_atom_site_aniso_label
_atom_site_aniso_U_11
_atom_site_aniso_U_22
_atom_site_aniso_U_33
_atom_site_aniso_U_23
_atom_site_aniso_U_13
_atom_site_aniso_U_12
Cu1 0.0460(3) 0.0538(3) 0.0614(4) 0.0086(3) 0.0122(2) -0.0011(2)
Cu2 0.0696(4) 0.0592(4) 0.0607(4) 0.0086(3) 0.0142(3) -0.0107(3)
O1 0.0450(15) 0.077(2) 0.0472(17) 0.0035(15) 0.0119(13) -0.0046(14)
O2 0.080(2) 0.067(2) 0.080(2) 0.0235(19) -0.0044(19) -0.0051(18)
O3 0.0396(15) 0.0519(17) 0.0608(18) -0.0021(14) 0.0120(13) -0.0022(13)
O4 0.0585(19) 0.0539(18) 0.0594(19) 0.0040(14) 0.0149(15) -0.0101(14)
N1 0.044(2) 0.086(3) 0.058(2) 0.021(2) -0.0024(19) -0.0032(19)
N2 0.054(2) 0.051(2) 0.077(3) 0.004(2) 0.0184(19) 0.0070(17)
N3 0.061(2) 0.060(2) 0.084(3) -0.003(2) 0.035(2) -0.0061(19)
N4 0.078(3) 0.067(3) 0.067(3) 0.010(2) 0.018(2) -0.016(2)
C1 0.074(3) 0.074(3) 0.054(3) 0.005(3) 0.014(3) 0.001(3)
C2 0.080(3) 0.085(4) 0.042(3) 0.002(3) 0.011(2) -0.002(3)
C3 0.081(3) 0.101(5) 0.052(3) 0.004(3) 0.009(3) 0.023(3)
C4 0.110(5) 0.076(4) 0.060(3) 0.014(3) 0.030(3) 0.035(4)
C5 0.112(5) 0.065(3) 0.075(4) 0.011(3) 0.031(3) 0.014(3)
C6 0.095(4) 0.066(3) 0.059(3) 0.010(3) 0.026(3) 0.010(3)
C7 0.081(3) 0.087(4) 0.053(3) 0.000(3) 0.006(3) -0.007(3)
C8 0.128(6) 0.172(7) 0.097(5) 0.031(5) -0.022(4) -0.052(5)
C9 0.108(5) 0.120(5) 0.065(4) 0.005(3) 0.020(3) -0.023(4)
C10 0.151(6) 0.088(4) 0.115(5) -0.026(4) 0.049(5) -0.028(4)
C11 0.099(4) 0.104(5) 0.080(4) 0.013(3) 0.017(3) 0.032(4)
C15 0.099(4) 0.072(4) 0.068(4) 0.005(3) 0.030(3) -0.011(3)
C16 0.087(4) 0.082(4) 0.091(4) 0.023(3) 0.022(3) -0.025(3)
C17 0.068(3) 0.094(4) 0.090(4) 0.001(3) 0.038(3) -0.018(3)
C18 0.073(3) 0.077(4) 0.109(5) -0.025(3) 0.041(3) 0.002(3)
C19 0.064(3) 0.051(3) 0.131(5) 0.002(3) 0.036(3) 0.009(2)
C20 0.045(3) 0.078(4) 0.124(5) 0.015(4) 0.014(3) 0.005(2)
C21 0.048(3) 0.112(5) 0.082(4) 0.027(3) -0.001(3) -0.006(3)
C22 0.062(3) 0.083(4) 0.054(3) 0.016(3) 0.004(2) -0.006(2)
C23 0.055(2) 0.052(3) 0.045(3) 0.008(2) 0.004(2) -0.003(2)
C24 0.055(2) 0.041(2) 0.056(3) 0.006(2) 0.013(2) 0.0003(19)
C25 0.054(2) 0.049(3) 0.056(3) 0.004(2) 0.014(2) -0.0026(19)
C26 0.058(3) 0.064(3) 0.070(3) 0.008(3) 0.020(2) 0.008(2)
C27 0.084(4) 0.057(3) 0.060(3) 0.004(2) 0.025(3) 0.004(3)
C28 0.069(3) 0.066(3) 0.052(3) 0.004(2) 0.001(2) -0.007(2)
C29 0.044(2) 0.091(4) 0.055(3) -0.002(3) 0.005(2) 0.004(2)
C30 0.099(4) 0.071(4) 0.069(3) 0.011(3) 0.000(3) 0.017(3)
C31 0.069(3) 0.078(4) 0.073(3) -0.009(3) 0.001(3) -0.013(3)
C32 0.051(3) 0.201(8) 0.083(4) -0.002(4) 0.012(3) 0.013(4)
C33 0.092(4) 0.092(4) 0.062(3) -0.005(3) 0.025(3) 0.004(3)
C37 0.038(2) 0.055(3) 0.077(3) -0.002(2) 0.021(2) 0.0009(19)
C38 0.041(2) 0.055(3) 0.062(3) 0.009(2) 0.015(2) 0.0025(19)
C39 0.038(2) 0.046(2) 0.067(3) 0.011(2) 0.011(2) 0.0000(19)
C40 0.043(2) 0.049(3) 0.081(3) 0.004(2) 0.010(2) 0.000(2)
C41 0.056(3) 0.056(3) 0.101(4) -0.012(3) 0.018(3) 0.001(2)
C42 0.044(2) 0.067(3) 0.078(3) 0.005(3) 0.010(2) -0.005(2)
C43 0.039(2) 0.057(3) 0.078(3) 0.003(2) 0.015(2) 0.003(2)
C44 0.059(3) 0.083(4) 0.104(4) -0.015(3) 0.012(3) -0.011(3)
C48 0.049(3) 0.051(3) 0.133(5) -0.012(3) 0.024(3) 0.008(2)
C49 0.070(4) 0.091(5) 0.194(8) 0.031(5) 0.003(4) 0.028(3)
C50 0.067(3) 0.090(4) 0.163(6) -0.024(4) 0.061(4) -0.004(3)
C51 0.074(4) 0.085(4) 0.228(9) -0.059(5) 0.043(5) 0.005(3)
O2W 0.337(12) 0.196(8) 0.371(14) 0.037(8) 0.010(10) 0.121(8)
O1W 0.310(19) 0.53(3) 0.203(13) 0.000 -0.014(12) 0.000

loop_
_atom_type_symbol
_atom_type_description
_atom_type_scat_dispersion_real
_atom_type_scat_dispersion_imag
_atom_type_scat_source
Cu Cu 0.3201 1.2651 'International Tables Vol C Tables 4.2.6.8 and 6.1.1.4'
C C 0.0033 0.0016 'International Tables Vol C Tables 4.2.6.8 and 6.1.1.4'
H H 0.0000 0.0000 'International Tables Vol C Tables 4.2.6.8 and 6.1.1.4'
N N 0.0061 0.0033 'International Tables Vol C Tables 4.2.6.8 and 6.1.1.4'
O O 0.0106 0.0060 'International Tables Vol C Tables 4.2.6.8 and 6.1.1.4'

loop_
_geom_angle_atom_site_label_1
_geom_angle_atom_site_label_2
_geom_angle_atom_site_label_3
_geom_angle
O1 Cu1 N1 91.88(14)
O1 Cu1 O4 90.19(12)
N1 Cu1 O4 171.82(15)
O1 Cu1 N2 168.55(13)
N1 Cu1 N2 84.14(15)
O4 Cu1 N2 92.31(14)
O1 Cu1 O3 102.13(11)
N1 Cu1 O3 105.79(14)
O4 Cu1 O3 81.48(11)
N2 Cu1 O3 89.29(11)
O1 Cu1 Cu2 106.68(9)
N1 Cu1 Cu2 146.59(11)
O4 Cu1 Cu2 39.17(8)
N2 Cu1 Cu2 82.05(11)
O3 Cu1 Cu2 43.99(7)
O2 Cu2 N4 91.05(16)
O2 Cu2 O4 91.04(13)
N4 Cu2 O4 171.95(16)
O2 Cu2 O3 130.70(14)
N4 Cu2 O3 99.92(14)
O4 Cu2 O3 84.55(12)
O2 Cu2 N3 144.66(16)
N4 Cu2 N3 81.55(16)
O4 Cu2 N3 92.28(13)
O3 Cu2 N3 84.64(12)
O2 Cu2 Cu1 122.80(10)
N4 Cu2 Cu1 142.40(12)
O4 Cu2 Cu1 39.57(9)
O3 Cu2 Cu1 46.74(8)
N3 Cu2 Cu1 78.76(10)
C24 O1 Cu1 128.7(3)
C1 O2 Cu2 130.0(3)
C39 O3 Cu2 125.7(2)
C39 O3 Cu1 113.7(2)
Cu2 O3 Cu1 89.28(10)
Cu2 O4 Cu1 101.26(13)
Cu2 O4 H4 112(3)
Cu1 O4 H4 96(3)
C22 N1 C21 118.9(4)
C22 N1 Cu1 125.8(3)
C21 N1 Cu1 115.3(3)
C20 N2 C37 113.7(4)
C20 N2 C19 111.0(4)
C37 N2 C19 102.4(3)
C20 N2 Cu1 103.9(3)
C37 N2 Cu1 113.4(2)
C19 N2 Cu1 112.7(3)
C37 N3 C18 102.7(4)
C37 N3 C17 113.7(4)
C18 N3 C17 112.8(4)
C37 N3 Cu2 114.0(2)
C18 N3 Cu2 111.2(3)
C17 N3 Cu2 102.8(3)
C15 N4 C16 119.6(4)
C15 N4 Cu2 125.8(4)
C16 N4 Cu2 114.5(3)
O2 C1 C2 121.9(5)
O2 C1 C6 120.6(5)
C2 C1 C6 117.5(5)
C3 C2 C1 118.6(5)
C3 C2 C7 121.1(5)
C1 C2 C7 120.3(5)
C2 C3 C4 124.3(5)
C2 C3 H3 117.9
C4 C3 H3 117.9
C5 C4 C3 117.0(5)
C5 C4 C11 123.2(6)
C3 C4 C11 119.8(6)
C4 C5 C6 123.1(6)
C4 C5 H5 118.4
C6 C5 H5 118.4
C5 C6 C15 118.0(5)
C5 C6 C1 119.5(5)
C15 C6 C1 122.2(5)
C2 C7 C8 112.5(5)
C2 C7 C9 109.9(4)
C8 C7 C9 105.6(5)
C2 C7 C10 109.8(5)
C8 C7 C10 108.5(5)
C9 C7 C10 110.5(5)
C7 C8 H8A 109.5
C7 C8 H8B 109.5
H8A C8 H8B 109.5
C7 C8 H8C 109.5
H8A C8 H8C 109.5
H8B C8 H8C 109.5
C7 C9 H9A 109.5
C7 C9 H9B 109.5
H9A C9 H9B 109.5
C7 C9 H9C 109.5
H9A C9 H9C 109.5
H9B C9 H9C 109.5
C7 C10 H10A 109.5
C7 C10 H10B 109.5
H10A C10 H10B 109.5
C7 C10 H10C 109.5
H10A C10 H10C 109.5
H10B C10 H10C 109.5
C13 C11 C12' 135.4(11)
C13 C11 C14' 70.7(8)
C12' C11 C14' 106.8(7)
C13 C11 C12 108.8(3)
C12' C11 C12 41.8(7)
C14' C11 C12 136.4(12)
C13 C11 C13' 40.6(7)
C12' C11 C13' 106.8(7)
C14' C11 C13' 106.8(7)
C12 C11 C13' 70.0(7)
C13 C11 C14 108.8(3)
C12' C11 C14 69.3(8)
C14' C11 C14 40.9(7)
C12 C11 C14 108.7(3)
C13' C11 C14 133.4(12)
C13 C11 C4 110.8(5)
C12' C11 C4 110.9(11)
C14' C11 C4 112.1(11)
C12 C11 C4 108.5(6)
C13' C11 C4 113.0(12)
C14 C11 C4 111.2(6)
C11 C12 H12A 109.5
C11 C12 H12B 109.5
H12A C12 H12B 109.5
C11 C12 H12C 109.5
H12A C12 H12C 109.5
H12B C12 H12C 109.5
C11 C13 H13A 109.5
C11 C13 H13B 109.5
H13A C13 H13B 109.5
C11 C13 H13C 109.5
H13A C13 H13C 109.5
H13B C13 H13C 109.5
C11 C14 H14A 109.5
C11 C14 H14B 109.5
H14A C14 H14B 109.5
C11 C14 H14C 109.5
H14A C14 H14C 109.5
H14B C14 H14C 109.5
C11 C12' H12D 109.5
C11 C12' H12E 109.5
H12D C12' H12E 109.5
C11 C12' H12F 109.5
H12D C12' H12F 109.5
H12E C12' H12F 109.5
C11 C13' H13D 109.5
C11 C13' H13E 109.5
H13D C13' H13E 109.5
C11 C13' H13F 109.5
H13D C13' H13F 109.5
H13E C13' H13F 109.5
C11 C14' H14D 109.5
C11 C14' H14E 109.5
H14D C14' H14E 109.5
C11 C14' H14F 109.5
H14D C14' H14F 109.5
H14E C14' H14F 109.5
N4 C15 C6 126.7(5)
N4 C15 H15 116.6
C6 C15 H15 116.6
N4 C16 C17 108.1(4)
N4 C16 H16A 110.1
C17 C16 H16A 110.1
N4 C16 H16B 110.1
C17 C16 H16B 110.1
H16A C16 H16B 108.4
N3 C17 C16 110.8(4)
N3 C17 H17A 109.5
C16 C17 H17A 109.5
N3 C17 H17B 109.5
C16 C17 H17B 109.5
H17A C17 H17B 108.1
N3 C18 C19 104.6(4)
N3 C18 H18A 110.8
C19 C18 H18A 110.8
N3 C18 H18B 110.8
C19 C18 H18B 110.8
H18A C18 H18B 108.9
C18 C19 N2 105.7(4)
C18 C19 H19A 110.6
N2 C19 H19A 110.6
C18 C19 H19B 110.6
N2 C19 H19B 110.6
H19A C19 H19B 108.7
N2 C20 C21 112.0(4)
N2 C20 H20A 109.2
C21 C20 H20A 109.2
N2 C20 H20B 109.2
C21 C20 H20B 109.2
H20A C20 H20B 107.9
N1 C21 C20 106.8(4)
N1 C21 H21A 110.4
C20 C21 H21A 110.4
N1 C21 H21B 110.4
C20 C21 H21B 110.4
H21A C21 H21B 108.6
N1 C22 C23 127.7(4)
N1 C22 H22 116.2
C23 C22 H22 116.2
C28 C23 C24 120.7(4)
C28 C23 C22 117.3(4)
C24 C23 C22 122.0(4)
O1 C24 C23 122.9(4)
O1 C24 C25 119.1(4)
C23 C24 C25 118.0(4)
C26 C25 C24 117.4(4)
C26 C25 C29 121.8(4)
C24 C25 C29 120.7(4)
C25 C26 C27 125.1(4)
C25 C26 H26 117.4
C27 C26 H26 117.4
C28 C27 C26 115.6(4)
C28 C27 C33 124.2(5)
C26 C27 C33 120.1(4)
C27 C28 C23 123.1(4)
C27 C28 H28 118.4
C23 C28 H28 118.4
C31 C29 C32 107.9(4)
C31 C29 C25 111.0(4)
C32 C29 C25 111.2(4)
C31 C29 C30 111.5(4)
C32 C29 C30 107.1(4)
C25 C29 C30 107.9(4)
C29 C30 H30A 109.5
C29 C30 H30B 109.5
H30A C30 H30B 109.5
C29 C30 H30C 109.5
H30A C30 H30C 109.5
H30B C30 H30C 109.5
C29 C31 H31A 109.5
C29 C31 H31B 109.5
H31A C31 H31B 109.5
C29 C31 H31C 109.5
H31A C31 H31C 109.5
H31B C31 H31C 109.5
C29 C32 H32A 109.5
C29 C32 H32B 109.5
H32A C32 H32B 109.5
C29 C32 H32C 109.5
H32A C32 H32C 109.5
H32B C32 H32C 109.5
C34 C33 C36' 133.9(8)
C34 C33 C34' 50.8(5)
C36' C33 C34' 108.0(5)
C34 C33 C35 108.6(3)
C36' C33 C35 54.0(5)
C34' C33 C35 135.6(9)
C34 C33 C35' 59.0(5)
C36' C33 C35' 108.0(5)
C34' C33 C35' 107.9(5)
C35 C33 C35' 56.4(5)
C34 C33 C36 108.6(3)
C36' C33 C36 55.9(5)
C34' C33 C36 59.8(5)
C35 C33 C36 108.5(3)
C35' C33 C36 146.7(9)
C34 C33 C27 111.2(6)
C36' C33 C27 114.9(7)
C34' C33 C27 112.9(8)
C35 C33 C27 111.3(6)
C35' C33 C27 104.7(8)
C36 C33 C27 108.5(5)
C33 C34 H34A 109.5
C33 C34 H34B 109.5
H34A C34 H34B 109.5
C33 C34 H34C 109.5
H34A C34 H34C 109.5
H34B C34 H34C 109.5
C33 C35 H35A 109.5
C33 C35 H35B 109.5
H35A C35 H35B 109.5
C33 C35 H35C 109.5
H35A C35 H35C 109.5
H35B C35 H35C 109.5
C33 C36 H36A 109.5
C33 C36 H36B 109.5
H36A C36 H36B 109.5
C33 C36 H36C 109.5
H36A C36 H36C 109.5
H36B C36 H36C 109.5
C33 C34' H34D 109.5
C33 C34' H34E 109.5
H34D C34' H34E 109.5
C33 C34' H34F 109.5
H34D C34' H34F 109.5
H34E C34' H34F 109.5
C33 C35' H35D 109.5
C33 C35' H35E 109.5
H35D C35' H35E 109.5
C33 C35' H35F 109.5
H35D C35' H35F 109.5
H35E C35' H35F 109.5
C33 C36' H36D 109.5
C33 C36' H36E 109.5
H36D C36' H36E 109.5
C33 C36' H36F 109.5
H36D C36' H36F 109.5
H36E C36' H36F 109.5
N3 C37 N2 101.0(3)
N3 C37 C38 115.9(4)
N2 C37 C38 116.8(3)
N3 C37 H37 107.5
N2 C37 H37 107.5
C38 C37 H37 107.5
C43 C38 C39 120.5(4)
C43 C38 C37 118.9(4)
C39 C38 C37 120.6(4)
O3 C39 C38 119.3(4)
O3 C39 C40 122.5(3)
C38 C39 C40 118.2(4)
C41 C40 C39 118.2(4)
C41 C40 C48 121.5(4)
C39 C40 C48 120.3(4)
C40 C41 C42 124.0(4)
C40 C41 H41 118.0
C42 C41 H41 118.0
C43 C42 C41 116.8(4)
C43 C42 C44 121.1(4)
C41 C42 C44 122.1(4)
C42 C43 C38 122.4(4)
C42 C43 H43 118.8
C38 C43 H43 118.8
C42 C44 C45 113.1(5)
C42 C44 C46' 117.0(11)
C45 C44 C46' 129.3(11)
C42 C44 C46 109.6(5)
C45 C44 C46 108.6(3)
C46' C44 C46 60.6(6)
C42 C44 C47' 109.6(9)
C45 C44 C47' 45.4(6)
C46' C44 C47' 108.2(6)
C46 C44 C47' 139.7(9)
C42 C44 C45' 105.4(8)
C45 C44 C45' 63.5(6)
C46' C44 C45' 108.2(6)
C46 C44 C45' 51.5(6)
C47' C44 C45' 108.1(6)
C42 C44 C47 108.3(5)
C45 C44 C47 108.6(3)
C46' C44 C47 48.5(6)
C46 C44 C47 108.5(3)
C47' C44 C47 67.2(6)
C45' C44 C47 145.4(9)
C44 C45 H45A 109.5
C44 C45 H45B 109.5
H45A C45 H45B 109.5
C44 C45 H45C 109.5
H45A C45 H45C 109.5
H45B C45 H45C 109.5
C44 C46 H46A 109.5
C44 C46 H46B 109.5
H46A C46 H46B 109.5
C44 C46 H46C 109.5
H46A C46 H46C 109.5
H46B C46 H46C 109.5
C44 C47 H47A 109.5
C44 C47 H47B 109.5
H47A C47 H47B 109.5
C44 C47 H47C 109.5
H47A C47 H47C 109.5
H47B C47 H47C 109.5
C44 C45' H45D 109.5
C44 C45' H45E 109.5
H45D C45' H45E 109.5
C44 C45' H45F 109.5
H45D C45' H45F 109.5
H45E C45' H45F 109.5
C44 C46' H46D 109.5
C44 C46' H46E 109.5
H46D C46' H46E 109.5
C44 C46' H46F 109.5
H46D C46' H46F 109.5
H46E C46' H46F 109.5
C44 C47' H47D 109.5
C44 C47' H47E 109.5
H47D C47' H47E 109.5
C44 C47' H47F 109.5
H47D C47' H47F 109.5
H47E C47' H47F 109.5
C50 C48 C40 109.3(4)
C50 C48 C49 109.8(5)
C40 C48 C49 108.7(5)
C50 C48 C51 106.2(5)
C40 C48 C51 112.8(4)
C49 C48 C51 110.0(5)
C48 C49 H49A 109.5
C48 C49 H49B 109.5
H49A C49 H49B 109.5
C48 C49 H49C 109.5
H49A C49 H49C 109.5
H49B C49 H49C 109.5
C48 C50 H50A 109.5
C48 C50 H50B 109.5
H50A C50 H50B 109.5
C48 C50 H50C 109.5
H50A C50 H50C 109.5
H50B C50 H50C 109.5
C48 C51 H51A 109.5
C48 C51 H51B 109.5
H51A C51 H51B 109.5
C48 C51 H51C 109.5
H51A C51 H51C 109.5
H51B C51 H51C 109.5

loop_
_geom_bond_atom_site_label_1
_geom_bond_atom_site_label_2
_geom_bond_distance
Cu1 O1 1.909(3)
Cu1 N1 1.924(4)
Cu1 O4 1.958(3)
Cu1 N2 2.131(3)
Cu1 O3 2.196(3)
Cu1 Cu2 3.0150(8)
Cu2 O2 1.906(3)
Cu2 N4 1.933(4)
Cu2 O4 1.942(3)
Cu2 O3 2.094(3)
Cu2 N3 2.291(4)
O1 C24 1.320(5)
O2 C1 1.302(5)
O3 C39 1.319(4)
O4 H4 0.961(19)
N1 C22 1.280(6)
N1 C21 1.479(6)
N2 C20 1.482(6)
N2 C37 1.486(5)
N2 C19 1.513(6)
N3 C37 1.472(6)
N3 C18 1.479(6)
N3 C17 1.490(6)
N4 C15 1.269(6)
N4 C16 1.467(6)
C1 C2 1.409(6)
C1 C6 1.445(7)
C2 C3 1.385(7)
C2 C7 1.522(7)
C3 C4 1.406(8)
C3 H3 0.9300
C4 C5 1.330(7)
C4 C11 1.573(7)
C5 C6 1.410(7)
C5 H5 0.9300
C6 C15 1.425(7)
C7 C8 1.529(8)
C7 C9 1.529(7)
C7 C10 1.533(8)
C8 H8A 0.9600
C8 H8B 0.9600
C8 H8C 0.9600
C9 H9A 0.9600
C9 H9B 0.9600
C9 H9C 0.9600
C10 H10A 0.9600
C10 H10B 0.9600
C10 H10C 0.9600
C11 C13 1.488(5)
C11 C12' 1.488(5)
C11 C14' 1.488(5)
C11 C12 1.488(5)
C11 C13' 1.488(5)
C11 C14 1.489(5)
C12 H12A 0.9600
C12 H12B 0.9600
C12 H12C 0.9600
C13 H13A 0.9600
C13 H13B 0.9600
C13 H13C 0.9600
C14 H14A 0.9600
C14 H14B 0.9600
C14 H14C 0.9600
C12' H12D 0.9600
C12' H12E 0.9600
C12' H12F 0.9600
C13' H13D 0.9600
C13' H13E 0.9600
C13' H13F 0.9600
C14' H14D 0.9600
C14' H14E 0.9600
C14' H14F 0.9600
C15 H15 0.9300
C16 C17 1.495(7)
C16 H16A 0.9700
C16 H16B 0.9700
C17 H17A 0.9700
C17 H17B 0.9700
C18 C19 1.493(7)
C18 H18A 0.9700
C18 H18B 0.9700
C19 H19A 0.9700
C19 H19B 0.9700
C20 C21 1.504(8)
C20 H20A 0.9700
C20 H20B 0.9700
C21 H21A 0.9700
C21 H21B 0.9700
C22 C23 1.419(6)
C22 H22 0.9300
C23 C28 1.388(6)
C23 C24 1.402(6)
C24 C25 1.427(6)
C25 C26 1.386(6)
C25 C29 1.536(6)
C26 C27 1.393(7)
C26 H26 0.9300
C27 C28 1.361(6)
C27 C33 1.548(7)
C28 H28 0.9300
C29 C31 1.511(7)
C29 C32 1.523(6)
C29 C30 1.540(7)
C30 H30A 0.9600
C30 H30B 0.9600
C30 H30C 0.9600
C31 H31A 0.9600
C31 H31B 0.9600
C31 H31C 0.9600
C32 H32A 0.9600
C32 H32B 0.9600
C32 H32C 0.9600
C33 C34 1.523(5)
C33 C36' 1.523(5)
C33 C34' 1.523(5)
C33 C35 1.523(5)
C33 C35' 1.523(5)
C33 C36 1.524(5)
C34 H34A 0.9600
C34 H34B 0.9600
C34 H34C 0.9600
C35 H35A 0.9600
C35 H35B 0.9600
C35 H35C 0.9600
C36 H36A 0.9600
C36 H36B 0.9600
C36 H36C 0.9600
C34' H34D 0.9600
C34' H34E 0.9600
C34' H34F 0.9600
C35' H35D 0.9600
C35' H35E 0.9600
C35' H35F 0.9600
C36' H36D 0.9600
C36' H36E 0.9600
C36' H36F 0.9600
C37 C38 1.487(6)
C37 H37 0.9800
C38 C43 1.402(6)
C38 C39 1.413(5)
C39 C40 1.415(6)
C40 C41 1.391(6)
C40 C48 1.528(6)
C41 C42 1.403(6)
C41 H41 0.9300
C42 C43 1.355(6)
C42 C44 1.527(6)
C43 H43 0.9300
C44 C45 1.535(5)
C44 C46' 1.535(5)
C44 C46 1.535(5)
C44 C47' 1.535(5)
C44 C45' 1.536(5)
C44 C47 1.536(5)
C45 H45A 0.9600
C45 H45B 0.9600
C45 H45C 0.9600
C46 H46A 0.9600
C46 H46B 0.9600
C46 H46C 0.9600
C47 H47A 0.9600
C47 H47B 0.9600
C47 H47C 0.9600
C45' H45D 0.9600
C45' H45E 0.9600
C45' H45F 0.9600
C46' H46D 0.9600
C46' H46E 0.9600
C46' H46F 0.9600
C47' H47D 0.9600
C47' H47E 0.9600
C47' H47F 0.9600
C48 C50 1.522(7)
C48 C49 1.544(8)
C48 C51 1.555(7)
C49 H49A 0.9600
C49 H49B 0.9600
C49 H49C 0.9600
C50 H50A 0.9600
C50 H50B 0.9600
C50 H50C 0.9600
C51 H51A 0.9600
C51 H51B 0.9600
C51 H51C 0.9600

loop_
_platon_squeeze_void_nr
_platon_squeeze_void_average_x
_platon_squeeze_void_average_y
_platon_squeeze_void_average_z
_platon_squeeze_void_volume
_platon_squeeze_void_count_electrons
_platon_squeeze_void_content
1 1.000 -0.132 0.250 690 185 ' '
2 1.000 0.132 0.750 690 183 ' '
3 0.500 0.368 0.250 690 185 ' '
4 0.500 0.632 0.750 690 183 ' '
